data_2010736
loop_
_publ_author_name
'K\"onig, Uwe-Christoph'
'Berkei, Michael'
'Neikes, Frank'
'Preut, Hans'
'Mitchell, Terence Nigel'

_publ_section_title
;
 Complexes of dimethyltin dihalides with <i>N</i>-methylpyrrolidinone,
 C~12~H~24~N~2~O~2~<i>X</i>~2~Sn (<i>X</i> = Cl, Br or I)
;
_journal_issue 3
_journal_name_full 'Acta Crystallographica Section C'
_journal_page_first 324
_journal_page_last 326
_journal_paper_doi 10.1107/S0108270199016388
_journal_volume 56
_journal_year 2000
_chemical_formula_iupac '[SnI~2~(CH~3~)~2~(C~5~H~9~NO)~2~]'
_chemical_formula_sum 'C12 H24 I2 N2 O2 Sn'
_chemical_formula_weight 600.82
_chemical_name_systematic
;
cis-diiodo-trans-dimethyl-cis-bis(N-methylpyrrolidin-2-one-O)tin(IV)
;
_space_group_IT_number 7
_symmetry_cell_setting monoclinic
_symmetry_space_group_name_Hall 'P -2yac'
_symmetry_space_group_name_H-M 'P 1 n 1'
_audit_creation_method SHELXL-97
_cell_angle_alpha 90.00
_cell_angle_beta 90.31(3)
_cell_angle_gamma 90.00
_cell_formula_units_Z 2
_cell_length_a 7.3960(10)
_cell_length_b 8.327(2)
_cell_length_c 15.406(3)
_cell_measurement_reflns_used 7279
_cell_measurement_temperature 173(2)
_cell_measurement_theta_max 27.12
_cell_measurement_theta_min 2.45
_cell_volume 948.8(3)
_computing_cell_refinement 'DENZO-SMN (Otwinowski & Minor, 1997)'
_computing_data_collection 'KappaCCD Server Software (Nonius, 1997)'
_computing_data_reduction DENZO-SMN
_computing_molecular_graphics 'SHELXTL-Plus (Sheldrick, 1991)'
_computing_publication_material 'SHELXL97 and PARST95 (Nardelli, 1995)'
_computing_structure_refinement 'SHELXL97 (Sheldrick, 1997)'
_computing_structure_solution 'SHELXS97 (Sheldrick, 1990)'
_diffrn_ambient_temperature 173(2)
_diffrn_detector_area_resol_mean '19 vertical, 18 horizontal'
_diffrn_measured_fraction_theta_full .996
_diffrn_measured_fraction_theta_max .996
_diffrn_measurement_device_type 'Nonius KappaCCD'
_diffrn_measurement_method
;
 652 frames via \w-rotation (\D\w=1\%) at different \q values
 and 2 \\times 50 s per frame
;
_diffrn_radiation_monochromator graphite
_diffrn_radiation_source 'fine-focus sealed tube'
_diffrn_radiation_type MoK\a
_diffrn_radiation_wavelength .71069
_diffrn_reflns_av_R_equivalents .026
_diffrn_reflns_av_sigmaI/netI .052
_diffrn_reflns_limit_h_max 9
_diffrn_reflns_limit_h_min -9
_diffrn_reflns_limit_k_max 10
_diffrn_reflns_limit_k_min -10
_diffrn_reflns_limit_l_max 18
_diffrn_reflns_limit_l_min -19
_diffrn_reflns_number 7279
_diffrn_reflns_theta_full 27.12
_diffrn_reflns_theta_max 27.12
_diffrn_reflns_theta_min 2.45
_diffrn_standards_decay_% 0
_exptl_absorpt_coefficient_mu 4.601
_exptl_absorpt_correction_type none
_exptl_crystal_colour 'pale yellow'
_exptl_crystal_density_diffrn 2.103
_exptl_crystal_density_meas ?
_exptl_crystal_density_method 'not measured'
_exptl_crystal_description parallelepiped
_exptl_crystal_F_000 564
_exptl_crystal_size_max .07
_exptl_crystal_size_mid .07
_exptl_crystal_size_min .05
_refine_diff_density_max .542
_refine_diff_density_min -.583
_refine_ls_abs_structure_details 'Flack (1983)'
_refine_ls_abs_structure_Flack -.01(2)
_refine_ls_extinction_method none
_refine_ls_goodness_of_fit_ref .946
_refine_ls_hydrogen_treatment constr
_refine_ls_matrix_type full
_refine_ls_number_parameters 176
_refine_ls_number_reflns 3944
_refine_ls_number_restraints 2
_refine_ls_restrained_S_all .946
_refine_ls_R_factor_all .030
_refine_ls_R_factor_gt .024
_refine_ls_shift/su_max <0.001
_refine_ls_shift/su_mean .000
_refine_ls_structure_factor_coef Fsqd
_refine_ls_weighting_details 'w = 1/[\s^2^(Fo^2^)+(0.0075P)^2^] where P=(Fo^2^+2Fc^2^)/3'
_refine_ls_weighting_scheme calc
_refine_ls_wR_factor_ref .043
_reflns_number_gt 3469
_reflns_number_total 3944
_reflns_threshold_expression I>2\s(I)
_cod_data_source_file na1448.cif
_cod_data_source_block III
_cod_depositor_comments
;
The following automatic conversions were performed:

'_exptl_crystal_density_meas' value 'not measured' was changed to '?'
- the value is perceived as not measured.

Automatic conversion script
Id: cif_fix_values 3008 2015-01-20 13:52:24Z robertas 

The following automatic conversions were performed:

'_refine_ls_weighting_scheme' value 'calc w =
1/[\s^2^(Fo^2^)+(0.0075P)^2^] where P=(Fo^2^+2Fc^2^)/3' was changed
to 'calc'. New tag '_refine_ls_weighting_details' was created. The
value of the new tag was set to 'w = 1/[\s^2^(Fo^2^)+(0.0075P)^2^]
where P=(Fo^2^+2Fc^2^)/3'.

Automatic conversion script
Id: cif_fix_values 3143 2015-03-26 13:38:13Z robertas 
;
_cod_original_sg_symbol_H-M 'P n'
_cod_database_code 2010736
_cod_database_fobs_code 2010736

loop_
_symmetry_equiv_pos_as_xyz
'x, y, z'
'x+1/2, -y, z+1/2'

loop_
_atom_site_label
_atom_site_fract_x
_atom_site_fract_y
_atom_site_fract_z
_atom_site_U_iso_or_equiv
_atom_site_adp_type
_atom_site_calc_flag
_atom_site_refinement_flags
_atom_site_occupancy
_atom_site_disorder_assembly
_atom_site_disorder_group
_atom_site_type_symbol
Sn1 .17025(3) -.16182(3) .265668(19) .02513(8) Uani d . 1 . . Sn
I1 .11786(4) -.09018(4) .08104(2) .04197(9) Uani d . 1 . . I
I2 .32774(4) -.47681(4) .23350(2) .04508(10) Uani d . 1 . . I
C1 .4183(6) -.0370(6) .2654(3) .0345(11) Uani d . 1 . . C
H1A .3985 .0732 .2451 .052 Uiso calc R 1 . . H
H1B .5031 -.0914 .2265 .052 Uiso calc R 1 . . H
H1C .4687 -.0350 .3243 .052 Uiso calc R 1 . . H
C2 -.0948(6) -.2547(6) .2792(4) .0440(13) Uani d . 1 . . C
H2A -.1287 -.2537 .3406 .066 Uiso calc R 1 . . H
H2B -.0986 -.3652 .2573 .066 Uiso calc R 1 . . H
H2C -.1798 -.1882 .2460 .066 Uiso calc R 1 . . H
O1 .0322(4) .0772(3) .3068(2) .0358(8) Uani d . 1 . . O
C11 .0500(6) .1724(5) .3689(3) .0275(10) Uani d . 1 . . C
C12 .2110(6) .1945(6) .4272(3) .0366(12) Uani d . 1 . . C
H12A .3104 .2493 .3962 .055 Uiso calc R 1 . . H
H12B .2555 .0898 .4491 .055 Uiso calc R 1 . . H
C13 .1407(7) .2984(6) .5017(4) .0465(13) Uani d . 1 . . C
H13A .1078 .2313 .5522 .070 Uiso calc R 1 . . H
H13B .2328 .3778 .5201 .070 Uiso calc R 1 . . H
C14 -.0251(6) .3819(5) .4641(3) .0362(11) Uani d . 1 . . C
H14A -.1228 .3895 .5076 .054 Uiso calc R 1 . . H
H14B .0049 .4911 .4432 .054 Uiso calc R 1 . . H
N1 -.0771(4) .2763(4) .3920(2) .0274(8) Uani d . 1 . . N
C15 -.2502(6) .2939(5) .3471(3) .0383(12) Uani d . 1 . . C
H15A -.2545 .3984 .3179 .057 Uiso calc R 1 . . H
H15B -.3487 .2869 .3892 .057 Uiso calc R 1 . . H
H15C -.2635 .2081 .3040 .057 Uiso calc R 1 . . H
O2 .1951(4) -.2021(4) .41256(19) .0334(7) Uani d . 1 . . O
C21 .3060(6) -.2570(5) .4671(3) .0305(11) Uani d . 1 . . C
C22 .4945(7) -.3164(7) .4517(3) .0509(15) Uani d . 1 . . C
H22A .5742 -.2269 .4338 .076 Uiso calc R 1 . . H
H22B .4951 -.3994 .4057 .076 Uiso calc R 1 . . H
C23 .5574(7) -.3862(6) .5369(3) .0443(13) Uani d . 1 . . C
H23A .6777 -.3432 .5531 .066 Uiso calc R 1 . . H
H23B .5651 -.5047 .5333 .066 Uiso calc R 1 . . H
C24 .4133(7) -.3349(6) .6040(3) .0410(13) Uani d . 1 . . C
H24A .3692 -.4285 .6374 .062 Uiso calc R 1 . . H
H24B .4626 -.2541 .6449 .062 Uiso calc R 1 . . H
N2 .2699(5) -.2668(4) .5505(2) .0318(9) Uani d . 1 . . N
C25 .1064(7) -.2000(7) .5897(4) .0589(15) Uani d . 1 . . C
H25A .1395 -.1110 .6283 .088 Uiso calc R 1 . . H
H25B .0450 -.2837 .6232 .088 Uiso calc R 1 . . H
H25C .0253 -.1607 .5439 .088 Uiso calc R 1 . . H

loop_
_atom_site_aniso_label
_atom_site_aniso_U_11
_atom_site_aniso_U_22
_atom_site_aniso_U_33
_atom_site_aniso_U_12
_atom_site_aniso_U_13
_atom_site_aniso_U_23
Sn1 .02255(15) .02833(15) .02450(16) .00168(13) -.00268(12) -.00072(13)
I1 .0527(2) .04596(19) .02711(18) .01084(16) -.00914(14) -.00003(15)
I2 .0610(2) .03703(17) .03705(19) .01835(17) -.01809(16) -.01022(16)
C1 .028(3) .042(3) .033(3) -.003(2) .003(2) .006(2)
C2 .021(3) .051(3) .060(3) -.006(2) .004(2) .006(3)
O1 .0325(18) .0388(18) .0359(19) .0064(15) -.0073(15) -.0111(16)
C11 .030(3) .026(2) .027(3) .002(2) -.001(2) .000(2)
C12 .030(3) .039(3) .040(3) .002(2) -.007(2) -.003(2)
C13 .046(3) .048(3) .045(3) .000(2) -.014(2) -.014(3)
C14 .039(3) .033(3) .037(3) .000(2) .000(2) -.010(2)
N1 .024(2) .032(2) .026(2) .0019(16) -.0032(16) -.0011(16)
C15 .027(3) .040(3) .047(3) .008(2) -.006(2) -.003(2)
O2 .0301(18) .0442(18) .0258(18) .0063(14) -.0006(15) .0022(15)
C21 .037(3) .024(2) .030(3) .001(2) -.004(2) -.004(2)
C22 .037(3) .089(4) .027(3) .020(3) -.012(2) -.014(3)
C23 .050(3) .046(3) .037(3) .010(2) -.010(3) -.009(2)
C24 .055(3) .038(3) .030(3) -.005(2) -.013(3) .004(2)
N2 .038(2) .032(2) .025(2) -.0008(18) .0040(17) -.0008(18)
C25 .051(4) .078(4) .048(3) .013(3) .022(3) .005(3)

loop_
_atom_type_symbol
_atom_type_description
_atom_type_scat_dispersion_real
_atom_type_scat_dispersion_imag
_atom_type_scat_source
C C .0033 .0016 'International Tables Vol C Tables 4.2.6.8 and 6.1.1.4'
H H .0000 .0000 'International Tables Vol C Tables 4.2.6.8 and 6.1.1.4'
N N .0061 .0033 'International Tables Vol C Tables 4.2.6.8 and 6.1.1.4'
O O .0106 .0060 'International Tables Vol C Tables 4.2.6.8 and 6.1.1.4'
Sn Sn -.6537 1.4246 'International Tables Vol C Tables 4.2.6.8 and 6.1.1.4'
I I -.4742 1.8119 'International Tables Vol C Tables 4.2.6.8 and 6.1.1.4'

loop_
_geom_angle_atom_site_label_1
_geom_angle_atom_site_label_2
_geom_angle_atom_site_label_3
_geom_angle
C1 Sn1 C2 170.3(2)
C1 Sn1 O2 90.53(15)
C2 Sn1 O2 85.33(16)
C1 Sn1 O1 87.84(15)
C2 Sn1 O1 82.98(16)
O2 Sn1 O1 83.63(11)
C1 Sn1 I2 95.42(13)
C2 Sn1 I2 93.39(14)
O2 Sn1 I2 90.35(7)
O1 Sn1 I2 173.19(8)
C1 Sn1 I1 90.46(13)
C2 Sn1 I1 93.01(15)
O2 Sn1 I1 175.46(7)
O1 Sn1 I1 91.98(8)
I2 Sn1 I1 93.960(17)
Sn1 C1 H1A 109.5
Sn1 C1 H1B 109.5
H1A C1 H1B 109.5
Sn1 C1 H1C 109.5
H1A C1 H1C 109.5
H1B C1 H1C 109.5
Sn1 C2 H2A 109.5
Sn1 C2 H2B 109.5
H2A C2 H2B 109.5
Sn1 C2 H2C 109.5
H2A C2 H2C 109.5
H2B C2 H2C 109.5
C11 O1 Sn1 135.0(3)
O1 C11 N1 123.2(4)
O1 C11 C12 128.1(4)
N1 C11 C12 108.7(4)
C11 C12 C13 104.3(4)
C11 C12 H12A 110.9
C13 C12 H12A 110.9
C11 C12 H12B 110.9
C13 C12 H12B 110.9
H12A C12 H12B 108.9
C14 C13 C12 104.5(4)
C14 C13 H13A 110.9
C12 C13 H13A 110.9
C14 C13 H13B 110.9
C12 C13 H13B 110.9
H13A C13 H13B 108.9
N1 C14 C13 102.8(3)
N1 C14 H14A 111.2
C13 C14 H14A 111.2
N1 C14 H14B 111.2
C13 C14 H14B 111.2
H14A C14 H14B 109.1
C11 N1 C15 124.0(4)
C11 N1 C14 114.3(3)
C15 N1 C14 121.6(3)
N1 C15 H15A 109.5
N1 C15 H15B 109.5
H15A C15 H15B 109.5
N1 C15 H15C 109.5
H15A C15 H15C 109.5
H15B C15 H15C 109.5
C21 O2 Sn1 139.6(3)
O2 C21 N2 122.7(4)
O2 C21 C22 128.2(4)
N2 C21 C22 109.1(4)
C21 C22 C23 105.8(4)
C21 C22 H22A 110.6
C23 C22 H22A 110.6
C21 C22 H22B 110.6
C23 C22 H22B 110.6
H22A C22 H22B 108.7
C22 C23 C24 105.4(4)
C22 C23 H23A 110.7
C24 C23 H23A 110.7
C22 C23 H23B 110.7
C24 C23 H23B 110.7
H23A C23 H23B 108.8
N2 C24 C23 103.4(4)
N2 C24 H24A 111.1
C23 C24 H24A 111.1
N2 C24 H24B 111.1
C23 C24 H24B 111.1
H24A C24 H24B 109.1
C21 N2 C24 115.2(4)
C21 N2 C25 123.5(4)
C24 N2 C25 121.0(4)
N2 C25 H25A 109.5
N2 C25 H25B 109.5
H25A C25 H25B 109.5
N2 C25 H25C 109.5
H25A C25 H25C 109.5
H25B C25 H25C 109.5

loop_
_geom_bond_atom_site_label_1
_geom_bond_atom_site_label_2
_geom_bond_site_symmetry_2
_geom_bond_distance
_geom_bond_publ_flag
Sn1 C1 . 2.109(4) ?
Sn1 C2 . 2.119(4) ?
Sn1 O2 . 2.294(3) ?
Sn1 O1 . 2.326(3) ?
Sn1 I2 . 2.9135(7) ?
Sn1 I1 . 2.9299(7) ?
C1 H1A . .9800 ?
C1 H1B . .9800 ?
C1 H1C . .9800 ?
C2 H2A . .9800 ?
C2 H2B . .9800 ?
C2 H2C . .9800 ?
O1 C11 . 1.249(5) ?
C11 N1 . 1.328(5) ?
C11 C12 . 1.499(6) ?
C12 C13 . 1.530(6) ?
C12 H12A . .9900 ?
C12 H12B . .9900 ?
C13 C14 . 1.521(7) ?
C13 H13A . .9900 ?
C13 H13B . .9900 ?
C14 N1 . 1.467(6) ?
C14 H14A . .9900 ?
C14 H14B . .9900 ?
N1 C15 . 1.459(5) ?
C15 H15A . .9800 ?
C15 H15B . .9800 ?
C15 H15C . .9800 ?
O2 C21 . 1.257(5) ?
C21 N2 . 1.317(5) ?
C21 C22 . 1.500(6) ?
C22 C23 . 1.508(7) ?
C22 H22A . .9900 ?
C22 H22B . .9900 ?
C23 C24 . 1.549(7) ?
C23 H23A . .9900 ?
C23 H23B . .9900 ?
C24 N2 . 1.455(6) ?
C24 H24A . .9900 ?
C24 H24B . .9900 ?
N2 C25 . 1.464(6) ?
C25 H25A . .9800 ?
C25 H25B . .9800 ?
C25 H25C . .9800 ?

loop_
_geom_torsion_atom_site_label_1
_geom_torsion_atom_site_label_2
_geom_torsion_atom_site_label_3
_geom_torsion_atom_site_label_4
_geom_torsion
C1 Sn1 O1 C11 -58.1(4)
C2 Sn1 O1 C11 118.7(4)
O2 Sn1 O1 C11 32.6(4)
I2 Sn1 O1 C11 60.7(9)
I1 Sn1 O1 C11 -148.5(4)
Sn1 O1 C11 N1 -160.0(3)
Sn1 O1 C11 C12 21.8(7)
O1 C11 C12 C13 -168.1(4)
N1 C11 C12 C13 13.5(5)
C11 C12 C13 C14 -22.1(5)
C12 C13 C14 N1 22.3(5)
O1 C11 N1 C15 -1.2(6)
C12 C11 N1 C15 177.3(4)
O1 C11 N1 C14 -177.3(4)
C12 C11 N1 C14 1.2(5)
C13 C14 N1 C11 -15.4(5)
C13 C14 N1 C15 168.4(4)
C1 Sn1 O2 C21 -52.9(4)
C2 Sn1 O2 C21 135.9(4)
O1 Sn1 O2 C21 -140.7(4)
I2 Sn1 O2 C21 42.5(4)
I1 Sn1 O2 C21 -155.5(7)
Sn1 O2 C21 N2 -177.4(3)
Sn1 O2 C21 C22 4.2(8)
O2 C21 C22 C23 -173.4(4)
N2 C21 C22 C23 8.0(5)
C21 C22 C23 C24 -10.5(5)
C22 C23 C24 N2 9.3(5)
O2 C21 N2 C24 179.4(4)
C22 C21 N2 C24 -1.9(5)
O2 C21 N2 C25 -6.7(7)
C22 C21 N2 C25 172.0(4)
C23 C24 N2 C21 -4.8(5)
C23 C24 N2 C25 -178.8(4)
